data_1516146
loop_
_publ_author_name
'Woods, James A.'
'Lalrempuia, Ralte'
'Petronilho, Ana'
'McDaniel, Neal D.'
'M\"uller-Bunz, Helge'
'Albrecht, Martin'
'Bernhard, Stefan'

_publ_section_title
;
 Carbene iridium complexes for efficient water oxidation: scope and
 mechanistic insights
;
_journal_issue 7
_journal_name_full 'Energy &amp; Environmental Science'
_journal_page_first 2316
_journal_paper_doi 10.1039/c4ee00971a
_journal_volume 7
_journal_year 2014
_chemical_formula_moiety 'C28 H35 Ir N8, 2 (C F3 O3 S)'
_chemical_formula_sum 'C30 H35 F6 Ir N8 O6 S2'
_chemical_formula_weight 973.98
_chemical_name_systematic
;
?
;
_space_group_IT_number 14
_symmetry_cell_setting monoclinic
_symmetry_space_group_name_Hall '-P 2ybc'
_symmetry_space_group_name_H-M 'P 1 21/c 1'
_atom_sites_solution_hydrogens geom
_atom_sites_solution_primary direct
_atom_sites_solution_secondary difmap
_audit_creation_method SHELXL-97
_cell_angle_alpha 90.00
_cell_angle_beta 108.807(5)
_cell_angle_gamma 90.00
_cell_formula_units_Z 4
_cell_length_a 17.0427(7)
_cell_length_b 12.0904(5)
_cell_length_c 18.0154(8)
_cell_measurement_reflns_used 7186
_cell_measurement_temperature 100(2)
_cell_measurement_theta_max 24.1307
_cell_measurement_theta_min 3.3633
_cell_volume 3513.9(3)
_computing_cell_refinement
;
CrysAlisPro, Agilent Technologies,
Version 1.171.34.49 (release 20-01-2011 CrysAlis171 .NET)
(compiled Jan 20 2011,15:58:25)
;
_computing_data_collection
;
CrysAlisPro, Agilent Technologies,
Version 1.171.34.49 (release 20-01-2011 CrysAlis171 .NET)
(compiled Jan 20 2011,15:58:25)
;
_computing_data_reduction
;
CrysAlisPro, Agilent Technologies,
Version 1.171.34.49 (release 20-01-2011 CrysAlis171 .NET)
(compiled Jan 20 2011,15:58:25)
;
_computing_structure_refinement 'SHELXL-97 (Sheldrick, 2008)'
_computing_structure_solution 'SHELXS-97 (Sheldrick, 2008)'
_diffrn_ambient_temperature 100(2)
_diffrn_detector_area_resol_mean 10.3196
_diffrn_measured_fraction_theta_full 0.993
_diffrn_measured_fraction_theta_max 0.993
_diffrn_measurement_device_type 'SuperNova, Dual, Cu at zero, Atlas'
_diffrn_measurement_method '\w scans'
_diffrn_radiation_monochromator mirror
_diffrn_radiation_source 'SuperNova (Mo) X-ray Source'
_diffrn_radiation_type MoK\a
_diffrn_radiation_wavelength 0.71073
_diffrn_reflns_av_R_equivalents 0.0726
_diffrn_reflns_av_sigmaI/netI 0.0511
_diffrn_reflns_limit_h_max 19
_diffrn_reflns_limit_h_min -18
_diffrn_reflns_limit_k_max 13
_diffrn_reflns_limit_k_min -13
_diffrn_reflns_limit_l_max 20
_diffrn_reflns_limit_l_min -20
_diffrn_reflns_number 28957
_diffrn_reflns_theta_full 24.18
_diffrn_reflns_theta_max 24.18
_diffrn_reflns_theta_min 3.37
_exptl_absorpt_coefficient_mu 4.006
_exptl_absorpt_correction_T_max 0.902
_exptl_absorpt_correction_T_min 0.607
_exptl_absorpt_correction_type analytical
_exptl_absorpt_process_details
;
CrysAlisPro, Agilent Technologies,
Version 1.171.34.49 (release 20-01-2011 CrysAlis171 .NET)
(compiled Jan 20 2011,15:58:25)
Analytical numeric absorption correction using a multifaceted crystal
model based on expressions derived by R.C. Clark & J.S. Reid.
(Clark, R. C. & Reid, J. S. (1995). Acta Cryst. A51, 887-897)
;
_exptl_crystal_colour yellow
_exptl_crystal_density_diffrn 1.841
_exptl_crystal_density_method 'not measured'
_exptl_crystal_description plate
_exptl_crystal_F_000 1928
_exptl_crystal_size_max 0.2135
_exptl_crystal_size_mid 0.1073
_exptl_crystal_size_min 0.0228
_refine_diff_density_max 1.558
_refine_diff_density_min -1.006
_refine_diff_density_rms 0.135
_refine_ls_extinction_method none
_refine_ls_goodness_of_fit_ref 1.036
_refine_ls_hydrogen_treatment constr
_refine_ls_matrix_type full
_refine_ls_number_parameters 560
_refine_ls_number_reflns 5585
_refine_ls_number_restraints 216
_refine_ls_restrained_S_all 1.024
_refine_ls_R_factor_all 0.0507
_refine_ls_R_factor_gt 0.0362
_refine_ls_shift/su_max 0.000
_refine_ls_shift/su_mean 0.000
_refine_ls_structure_factor_coef Fsqd
_refine_ls_weighting_details 'calc w=1/[\s^2^(Fo^2^)+(0.0274P)^2^+11.8045P] where P=(Fo^2^+2Fc^2^)/3'
_refine_ls_weighting_scheme calc
_refine_ls_wR_factor_gt 0.0732
_refine_ls_wR_factor_ref 0.0798
_reflns_number_gt 4504
_reflns_number_total 5585
_reflns_threshold_expression I>2\s(I)
_cod_data_source_file c4ee00971a2.cif
_cod_data_source_block alb113(11)
_cod_depositor_comments 'Adding full bibliography for 1516138--1516146.cif.'
_cod_original_sg_symbol_H-M 'P 21/c'
_cod_database_code 1516146

loop_
_symmetry_equiv_pos_as_xyz
'x, y, z'
'-x, y+1/2, -z+1/2'
'-x, -y, -z'
'x, -y-1/2, z-1/2'

loop_
_atom_site_label
_atom_site_type_symbol
_atom_site_fract_x
_atom_site_fract_y
_atom_site_fract_z
_atom_site_U_iso_or_equiv
_atom_site_adp_type
_atom_site_occupancy
_atom_site_symmetry_multiplicity
_atom_site_calc_flag
_atom_site_refinement_flags
_atom_site_disorder_assembly
_atom_site_disorder_group
Ir Ir 0.239732(13) 0.009487(17) 0.024988(12) 0.01376(9) Uani 1 1 d . . .
N1 N 0.1739(3) 0.1210(4) 0.0750(3) 0.0142(10) Uani 1 1 d U . .
N2 N 0.2388(3) -0.0487(4) 0.2502(3) 0.0198(9) Uani 1 1 d U . .
N3 N 0.2805(3) -0.1417(4) 0.2506(3) 0.0217(10) Uani 1 1 d U . .
N4 N 0.2899(3) -0.1453(4) 0.1799(3) 0.0183(9) Uani 1 1 d U . .
N5 N 0.2647(3) 0.3532(4) 0.0071(3) 0.0260(12) Uani 1 1 d . . .
N6 N 0.4430(3) 0.2325(4) 0.1152(3) 0.0191(11) Uani 1 1 d . . .
N7 N 0.4846(3) 0.1390(4) 0.1244(3) 0.0228(12) Uani 1 1 d . . .
N8 N 0.4244(3) 0.0631(4) 0.0998(3) 0.0202(12) Uani 1 1 d . . .
C1 C 0.1874(4) 0.0465(5) -0.1033(3) 0.0194(11) Uani 1 1 d U . .
C2 C 0.1318(4) -0.0279(5) -0.0808(3) 0.0182(11) Uani 1 1 d U . .
C3 C 0.1757(4) -0.1280(5) -0.0529(3) 0.0206(11) Uani 1 1 d U . .
C4 C 0.2589(4) -0.1150(5) -0.0570(4) 0.0226(11) Uani 1 1 d U . .
C5 C 0.2651(4) -0.0070(5) -0.0878(3) 0.0198(11) Uani 1 1 d U . .
C6 C 0.1645(5) 0.1536(5) -0.1474(4) 0.0323(17) Uani 1 1 d . . .
H6A H 0.2026 0.2120 -0.1196 0.048 Uiso 1 1 calc R . .
H6B H 0.1077 0.1739 -0.1510 0.048 Uiso 1 1 calc R . .
H6C H 0.1681 0.1449 -0.2002 0.048 Uiso 1 1 calc R . .
C7 C 0.0420(4) -0.0063(6) -0.0909(4) 0.0289(15) Uani 1 1 d . . .
H7A H 0.0083 -0.0224 -0.1451 0.043 Uiso 1 1 calc R . .
H7B H 0.0349 0.0715 -0.0790 0.043 Uiso 1 1 calc R . .
H7C H 0.0244 -0.0538 -0.0551 0.043 Uiso 1 1 calc R . .
C8 C 0.1405(4) -0.2302(5) -0.0289(4) 0.0285(16) Uani 1 1 d . . .
H8A H 0.0979 -0.2094 -0.0056 0.043 Uiso 1 1 calc R . .
H8B H 0.1847 -0.2711 0.0098 0.043 Uiso 1 1 calc R . .
H8C H 0.1157 -0.2769 -0.0750 0.043 Uiso 1 1 calc R . .
C9 C 0.3198(4) -0.2076(5) -0.0522(4) 0.0339(17) Uani 1 1 d . . .
H9A H 0.3084 -0.2416 -0.1040 0.051 Uiso 1 1 calc R . .
H9B H 0.3143 -0.2634 -0.0147 0.051 Uiso 1 1 calc R . .
H9C H 0.3764 -0.1779 -0.0347 0.051 Uiso 1 1 calc R . .
C10 C 0.3370(4) 0.0340(6) -0.1088(4) 0.0371(18) Uani 1 1 d . . .
H10A H 0.3363 0.0011 -0.1587 0.056 Uiso 1 1 calc R . .
H10B H 0.3884 0.0133 -0.0677 0.056 Uiso 1 1 calc R . .
H10C H 0.3339 0.1147 -0.1139 0.056 Uiso 1 1 calc R . .
C11 C 0.1278(4) 0.2066(5) 0.0348(4) 0.0201(14) Uani 1 1 d . . .
H11 H 0.1263 0.2197 -0.0177 0.024 Uiso 1 1 calc R . .
C12 C 0.0835(4) 0.2749(5) 0.0674(4) 0.0215(14) Uani 1 1 d . . .
H12 H 0.0509 0.3330 0.0373 0.026 Uiso 1 1 calc R . .
C13 C 0.0866(4) 0.2587(5) 0.1447(4) 0.0215(14) Uani 1 1 d . . .
H13 H 0.0572 0.3061 0.1684 0.026 Uiso 1 1 calc R . .
C14 C 0.1335(4) 0.1718(5) 0.1862(3) 0.0210(14) Uani 1 1 d . . .
H14 H 0.1365 0.1592 0.2391 0.025 Uiso 1 1 calc R . .
C15 C 0.1760(3) 0.1035(5) 0.1508(3) 0.0158(10) Uani 1 1 d U . .
C16 C 0.2226(3) 0.0051(5) 0.1815(3) 0.0163(10) Uani 1 1 d U . .
C17 C 0.2550(3) -0.0571(4) 0.1322(3) 0.0147(10) Uani 1 1 d U . .
C18 C 0.2175(4) -0.0200(5) 0.3198(3) 0.0286(16) Uani 1 1 d . . .
H18A H 0.2370 0.0550 0.3367 0.043 Uiso 1 1 calc R . .
H18B H 0.2440 -0.0725 0.3620 0.043 Uiso 1 1 calc R . .
H18C H 0.1572 -0.0234 0.3077 0.043 Uiso 1 1 calc R . .
C19 C 0.3293(4) -0.2437(5) 0.1622(4) 0.0250(15) Uani 1 1 d . . .
H19A H 0.3880 -0.2442 0.1940 0.038 Uiso 1 1 calc R . .
H19B H 0.3243 -0.2439 0.1065 0.038 Uiso 1 1 calc R . .
H19C H 0.3021 -0.3096 0.1742 0.038 Uiso 1 1 calc R . .
C20 C 0.2162(4) 0.4427(5) 0.0035(4) 0.0310(17) Uani 1 1 d . . .
H20 H 0.1887 0.4735 -0.0467 0.037 Uiso 1 1 calc R . .
C21 C 0.2039(4) 0.4921(5) 0.0671(4) 0.0319(16) Uani 1 1 d . . .
H21 H 0.1680 0.5540 0.0605 0.038 Uiso 1 1 calc R . .
C22 C 0.2444(4) 0.4509(5) 0.1410(4) 0.0302(16) Uani 1 1 d . . .
H22 H 0.2370 0.4837 0.1862 0.036 Uiso 1 1 calc R . .
C23 C 0.2958(4) 0.3609(5) 0.1475(4) 0.0262(15) Uani 1 1 d . . .
H23 H 0.3257 0.3315 0.1976 0.031 Uiso 1 1 calc R . .
C24 C 0.3033(4) 0.3141(5) 0.0801(3) 0.0193(14) Uani 1 1 d . . .
C25 C 0.3585(4) 0.2166(5) 0.0865(3) 0.0179(13) Uani 1 1 d . . .
C26 C 0.3449(4) 0.1042(5) 0.0747(3) 0.0187(14) Uani 1 1 d . . .
C27 C 0.4893(4) 0.3362(5) 0.1365(4) 0.0259(15) Uani 1 1 d . . .
H27A H 0.4845 0.3636 0.1861 0.039 Uiso 1 1 calc R . .
H27B H 0.4664 0.3912 0.0952 0.039 Uiso 1 1 calc R . .
H27C H 0.5477 0.3232 0.1425 0.039 Uiso 1 1 calc R . .
C28 C 0.4523(4) -0.0517(5) 0.1127(5) 0.0356(18) Uani 1 1 d . . .
H28A H 0.4890 -0.0679 0.0819 0.053 Uiso 1 1 calc R . .
H28B H 0.4041 -0.1011 0.0963 0.053 Uiso 1 1 calc R . .
H28C H 0.4823 -0.0632 0.1685 0.053 Uiso 1 1 calc R . .
O1 O 0.5375(3) 0.7394(3) 0.2103(2) 0.0289(11) Uani 1 1 d D . .
O2 O 0.5768(3) 0.5464(3) 0.2235(2) 0.0290(11) Uani 1 1 d D . .
O3 O 0.6687(2) 0.6829(3) 0.1973(2) 0.0297(11) Uani 1 1 d D . .
S1 S 0.58570(10) 0.65273(12) 0.19221(9) 0.0232(4) Uani 1 1 d D . .
C29 C 0.5358(3) 0.6347(4) 0.0867(3) 0.0261(15) Uani 1 1 d D . .
F1 F 0.5729(2) 0.5541(3) 0.0588(2) 0.0367(10) Uani 1 1 d D . .
F2 F 0.5387(2) 0.7268(3) 0.04694(19) 0.0357(9) Uani 1 1 d D . .
F3 F 0.4561(2) 0.6064(3) 0.0703(2) 0.0367(10) Uani 1 1 d D . .
O4A O 0.0319(8) 0.4900(6) 0.2143(6) 0.093(6) Uani 0.516(8) 1 d PDU A 1
O5A O 0.0277(7) 0.5596(10) 0.0873(4) 0.049(4) Uani 0.516(8) 1 d PDU A 1
O6A O -0.0622(4) 0.6385(9) 0.1538(9) 0.090(6) Uani 0.516(8) 1 d PDU A 1
S2A S 0.0129(2) 0.5803(3) 0.1599(2) 0.0293(16) Uani 0.516(8) 1 d PDU A 1
C30A C 0.0925(5) 0.6816(6) 0.2084(5) 0.043(3) Uani 0.516(8) 1 d PDU A 1
F4A F 0.0738(6) 0.7335(9) 0.2665(6) 0.057(4) Uani 0.516(8) 1 d PDU A 1
F5A F 0.1667(3) 0.6348(7) 0.2396(6) 0.050(3) Uani 0.516(8) 1 d PDU A 1
F6A F 0.0992(7) 0.7593(7) 0.1578(6) 0.075(4) Uani 0.516(8) 1 d PDU A 1
O4B O 0.0809(9) 0.7282(14) 0.2779(7) 0.072(7) Uani 0.484(8) 1 d PDU A 2
O5B O 0.1772(4) 0.6390(9) 0.2237(11) 0.112(8) Uani 0.484(8) 1 d PDU A 2
O6B O 0.0809(10) 0.7763(10) 0.1475(7) 0.098(7) Uani 0.484(8) 1 d PDU A 2
S2B S 0.1000(3) 0.6957(3) 0.2092(3) 0.0325(18) Uani 0.484(8) 1 d PDU A 2
C30B C 0.0229(5) 0.5881(7) 0.1678(5) 0.030(3) Uani 0.484(8) 1 d PDU A 2
F4B F 0.0206(6) 0.5143(6) 0.2228(5) 0.046(3) Uani 0.484(8) 1 d PDU A 2
F5B F 0.0389(6) 0.5327(7) 0.1103(5) 0.042(3) Uani 0.484(8) 1 d PDU A 2
F6B F -0.0531(3) 0.6316(7) 0.1385(6) 0.048(3) Uani 0.484(8) 1 d PDU A 2

loop_
_atom_site_aniso_label
_atom_site_aniso_U_11
_atom_site_aniso_U_22
_atom_site_aniso_U_33
_atom_site_aniso_U_23
_atom_site_aniso_U_13
_atom_site_aniso_U_12
Ir 0.01244(13) 0.01452(13) 0.01290(13) -0.00097(10) 0.00213(9) -0.00130(10)
N1 0.006(2) 0.018(2) 0.017(2) 0.0002(16) 0.0026(19) -0.0054(19)
N2 0.021(3) 0.018(2) 0.019(2) 0.0008(15) 0.004(2) -0.0020(17)
N3 0.022(3) 0.019(2) 0.022(2) 0.0009(16) 0.005(2) -0.0007(18)
N4 0.015(3) 0.016(2) 0.022(2) 0.0005(16) 0.004(2) -0.0037(16)
N5 0.028(3) 0.029(3) 0.020(3) 0.007(2) 0.006(2) 0.003(2)
N6 0.017(3) 0.019(3) 0.021(3) 0.001(2) 0.006(2) -0.003(2)
N7 0.014(3) 0.021(3) 0.032(3) -0.004(2) 0.006(2) -0.002(2)
N8 0.017(3) 0.018(3) 0.024(3) -0.002(2) 0.004(2) -0.004(2)
C1 0.024(3) 0.019(2) 0.014(3) -0.005(2) 0.004(3) -0.0032(17)
C2 0.022(2) 0.020(3) 0.009(3) -0.004(2) -0.001(2) -0.0037(17)
C3 0.025(3) 0.018(2) 0.015(3) -0.006(2) 0.000(3) -0.0046(19)
C4 0.027(2) 0.019(2) 0.020(3) -0.008(2) 0.005(3) -0.001(2)
C5 0.030(2) 0.024(3) 0.010(3) -0.003(2) 0.014(3) 0.003(2)
C6 0.048(5) 0.025(4) 0.021(4) 0.006(3) 0.008(3) -0.002(3)
C7 0.018(3) 0.038(4) 0.022(3) -0.006(3) -0.004(3) -0.002(3)
C8 0.031(4) 0.021(3) 0.028(4) 0.003(3) 0.002(3) -0.012(3)
C9 0.044(5) 0.027(4) 0.028(4) -0.013(3) 0.008(3) 0.007(3)
C10 0.034(4) 0.050(5) 0.033(4) -0.004(3) 0.019(3) -0.013(3)
C11 0.018(3) 0.020(3) 0.019(3) 0.002(3) 0.000(3) -0.006(3)
C12 0.013(3) 0.019(3) 0.028(4) -0.003(3) 0.001(3) 0.000(3)
C13 0.010(3) 0.024(3) 0.026(4) -0.009(3) 0.000(3) -0.001(3)
C14 0.017(3) 0.023(3) 0.017(3) -0.007(3) -0.003(3) -0.008(3)
C15 0.015(3) 0.015(2) 0.017(2) -0.0019(18) 0.005(2) -0.0043(18)
C16 0.013(3) 0.018(2) 0.019(2) 0.0012(16) 0.007(2) -0.0032(18)
C17 0.007(3) 0.016(2) 0.017(2) -0.0039(16) -0.001(2) -0.0046(18)
C18 0.044(4) 0.028(4) 0.017(3) 0.002(3) 0.015(3) 0.005(3)
C19 0.023(4) 0.017(3) 0.034(4) -0.001(3) 0.007(3) 0.004(3)
C20 0.026(4) 0.030(4) 0.037(4) 0.018(3) 0.011(3) 0.007(3)
C21 0.037(4) 0.017(3) 0.045(4) 0.011(3) 0.018(4) 0.004(3)
C22 0.035(4) 0.021(4) 0.036(4) -0.007(3) 0.014(3) -0.001(3)
C23 0.023(4) 0.028(4) 0.028(4) -0.002(3) 0.009(3) 0.004(3)
C24 0.017(3) 0.015(3) 0.023(4) 0.002(3) 0.003(3) -0.004(2)
C25 0.019(3) 0.023(3) 0.010(3) 0.000(2) 0.003(3) -0.004(3)
C26 0.021(4) 0.023(3) 0.015(3) 0.001(3) 0.010(3) 0.007(3)
C27 0.026(4) 0.025(4) 0.024(4) -0.003(3) 0.004(3) -0.013(3)
C28 0.018(4) 0.024(4) 0.066(5) -0.002(3) 0.014(4) 0.002(3)
O1 0.029(3) 0.028(2) 0.026(3) -0.007(2) 0.003(2) 0.007(2)
O2 0.030(3) 0.027(2) 0.024(3) 0.005(2) -0.001(2) -0.001(2)
O3 0.019(3) 0.032(3) 0.034(3) -0.005(2) 0.002(2) -0.003(2)
S1 0.0241(9) 0.0217(8) 0.0199(8) -0.0033(7) 0.0015(7) 0.0021(7)
C29 0.025(4) 0.026(4) 0.024(4) -0.004(3) 0.004(3) -0.001(3)
F1 0.041(2) 0.036(2) 0.030(2) -0.0141(18) 0.0073(19) 0.0034(18)
F2 0.049(3) 0.028(2) 0.028(2) 0.0061(17) 0.0080(19) -0.0006(18)
F3 0.026(2) 0.040(2) 0.035(2) -0.0060(18) -0.0027(18) -0.0024(18)
O4A 0.231(16) 0.010(5) 0.038(7) -0.001(4) 0.044(10) 0.005(6)
O5A 0.050(8) 0.074(9) 0.023(4) -0.009(4) 0.011(5) 0.000(7)
O6A 0.039(5) 0.077(11) 0.163(15) -0.047(9) 0.045(8) 0.009(5)
S2A 0.034(3) 0.029(3) 0.029(3) 0.0053(15) 0.016(2) 0.0104(18)
C30A 0.049(6) 0.055(9) 0.019(9) 0.004(3) 0.001(6) -0.003(4)
F4A 0.060(9) 0.057(8) 0.042(6) -0.014(5) -0.002(5) 0.017(7)
F5A 0.042(4) 0.061(8) 0.046(6) -0.008(4) 0.013(4) -0.003(4)
F6A 0.086(9) 0.072(8) 0.045(6) 0.018(7) -0.009(6) -0.041(5)
O4B 0.092(15) 0.085(14) 0.038(7) -0.033(7) 0.020(8) 0.001(12)
O5B 0.029(5) 0.094(14) 0.195(18) -0.077(11) 0.010(8) 0.014(5)
O6B 0.158(16) 0.058(10) 0.075(10) 0.025(9) 0.033(11) -0.042(8)
S2B 0.032(3) 0.026(3) 0.044(4) -0.004(2) 0.019(2) 0.0045(17)
C30B 0.034(6) 0.021(9) 0.035(9) 0.002(2) 0.011(7) 0.008(4)
F4B 0.053(6) 0.038(5) 0.052(6) 0.011(5) 0.024(5) -0.003(3)
F5B 0.045(6) 0.039(5) 0.048(5) -0.013(4) 0.023(6) -0.005(4)
F6B 0.034(4) 0.042(7) 0.055(6) -0.014(4) -0.002(4) 0.012(4)

loop_
_atom_type_symbol
_atom_type_description
_atom_type_scat_dispersion_real
_atom_type_scat_dispersion_imag
_atom_type_scat_source
C C 0.0033 0.0016 'International Tables Vol C Tables 4.2.6.8 and 6.1.1.4'
H H 0.0000 0.0000 'International Tables Vol C Tables 4.2.6.8 and 6.1.1.4'
N N 0.0061 0.0033 'International Tables Vol C Tables 4.2.6.8 and 6.1.1.4'
O O 0.0106 0.0060 'International Tables Vol C Tables 4.2.6.8 and 6.1.1.4'
F F 0.0171 0.0103 'International Tables Vol C Tables 4.2.6.8 and 6.1.1.4'
S S 0.1246 0.1234 'International Tables Vol C Tables 4.2.6.8 and 6.1.1.4'
Ir Ir -1.4442 7.9887 'International Tables Vol C Tables 4.2.6.8 and 6.1.1.4'

loop_
_geom_angle_atom_site_label_1
_geom_angle_atom_site_label_2
_geom_angle_atom_site_label_3
_geom_angle
C17 Ir C26 88.9(2)
C17 Ir N1 76.8(2)
C26 Ir N1 88.16(19)
C17 Ir C4 111.4(2)
C26 Ir C4 111.8(2)
N1 Ir C4 157.9(2)
C17 Ir C5 146.4(2)
C26 Ir C5 92.8(2)
N1 Ir C5 136.77(19)
C4 Ir C5 37.9(2)
C17 Ir C3 101.0(2)
C26 Ir C3 150.1(2)
N1 Ir C3 121.5(2)
C4 Ir C3 38.3(2)
C5 Ir C3 63.6(2)
C17 Ir C2 123.4(2)
C26 Ir C2 147.5(2)
N1 Ir C2 95.04(19)
C4 Ir C2 63.2(2)
C5 Ir C2 63.2(2)
C3 Ir C2 37.4(2)
C17 Ir C1 161.4(2)
C26 Ir C1 109.7(2)
N1 Ir C1 102.77(19)
C4 Ir C1 62.7(2)
C5 Ir C1 37.1(2)
C3 Ir C1 63.0(2)
C2 Ir C1 38.1(2)
C11 N1 C15 118.3(5)
C11 N1 Ir 123.3(4)
C15 N1 Ir 118.4(4)
N3 N2 C16 111.4(5)
N3 N2 C18 118.5(5)
C16 N2 C18 130.0(5)
N2 N3 N4 104.5(4)
N3 N4 C17 114.1(5)
N3 N4 C19 116.3(5)
C17 N4 C19 129.4(5)
C20 N5 C24 115.2(5)
N7 N6 C25 112.5(5)
N7 N6 C27 118.7(5)
C25 N6 C27 128.8(5)
N6 N7 N8 102.9(4)
N7 N8 C26 115.4(5)
N7 N8 C28 115.0(5)
C26 N8 C28 129.1(5)
C5 C1 C2 108.3(5)
C5 C1 C6 124.3(6)
C2 C1 C6 126.7(6)
C5 C1 Ir 70.7(3)
C2 C1 Ir 70.6(3)
C6 C1 Ir 131.9(4)
C3 C2 C1 107.9(5)
C3 C2 C7 126.0(5)
C1 C2 C7 126.0(5)
C3 C2 Ir 71.1(3)
C1 C2 Ir 71.3(3)
C7 C2 Ir 126.5(4)
C2 C3 C4 107.5(5)
C2 C3 C8 126.0(6)
C4 C3 C8 126.4(6)
C2 C3 Ir 71.5(3)
C4 C3 Ir 70.2(3)
C8 C3 Ir 126.6(4)
C5 C4 C3 108.2(5)
C5 C4 C9 124.2(6)
C3 C4 C9 125.5(6)
C5 C4 Ir 71.5(3)
C3 C4 Ir 71.4(3)
C9 C4 Ir 135.6(4)
C1 C5 C4 108.1(5)
C1 C5 C10 126.5(6)
C4 C5 C10 125.0(6)
C1 C5 Ir 72.2(3)
C4 C5 Ir 70.6(3)
C10 C5 Ir 128.8(4)
C1 C6 H6A 109.5
C1 C6 H6B 109.5
H6A C6 H6B 109.5
C1 C6 H6C 109.5
H6A C6 H6C 109.5
H6B C6 H6C 109.5
C2 C7 H7A 109.5
C2 C7 H7B 109.5
H7A C7 H7B 109.5
C2 C7 H7C 109.5
H7A C7 H7C 109.5
H7B C7 H7C 109.5
C3 C8 H8A 109.5
C3 C8 H8B 109.5
H8A C8 H8B 109.5
C3 C8 H8C 109.5
H8A C8 H8C 109.5
H8B C8 H8C 109.5
C4 C9 H9A 109.5
C4 C9 H9B 109.5
H9A C9 H9B 109.5
C4 C9 H9C 109.5
H9A C9 H9C 109.5
H9B C9 H9C 109.5
C5 C10 H10A 109.5
C5 C10 H10B 109.5
H10A C10 H10B 109.5
C5 C10 H10C 109.5
H10A C10 H10C 109.5
H10B C10 H10C 109.5
N1 C11 C12 122.2(6)
N1 C11 H11 118.9
C12 C11 H11 118.9
C11 C12 C13 119.7(6)
C11 C12 H12 120.1
C13 C12 H12 120.1
C14 C13 C12 118.5(6)
C14 C13 H13 120.8
C12 C13 H13 120.8
C15 C14 C13 120.1(6)
C15 C14 H14 119.9
C13 C14 H14 119.9
N1 C15 C14 121.2(5)
N1 C15 C16 110.2(5)
C14 C15 C16 128.5(5)
N2 C16 C17 108.4(5)
N2 C16 C15 132.7(5)
C17 C16 C15 118.7(5)
N4 C17 C16 101.5(5)
N4 C17 Ir 142.8(4)
C16 C17 Ir 115.6(4)
N2 C18 H18A 109.5
N2 C18 H18B 109.5
H18A C18 H18B 109.5
N2 C18 H18C 109.5
H18A C18 H18C 109.5
H18B C18 H18C 109.5
N4 C19 H19A 109.5
N4 C19 H19B 109.5
H19A C19 H19B 109.5
N4 C19 H19C 109.5
H19A C19 H19C 109.5
H19B C19 H19C 109.5
N5 C20 C21 124.4(6)
N5 C20 H20 117.8
C21 C20 H20 117.8
C20 C21 C22 119.2(6)
C20 C21 H21 120.4
C22 C21 H21 120.4
C23 C22 C21 118.3(6)
C23 C22 H22 120.9
C21 C22 H22 120.9
C22 C23 C24 119.0(6)
C22 C23 H23 120.5
C24 C23 H23 120.5
N5 C24 C23 123.8(6)
N5 C24 C25 116.7(5)
C23 C24 C25 119.4(5)
N6 C25 C26 107.3(5)
N6 C25 C24 118.5(5)
C26 C25 C24 134.0(5)
N8 C26 C25 101.9(5)
N8 C26 Ir 124.5(4)
C25 C26 Ir 133.5(4)
N6 C27 H27A 109.5
N6 C27 H27B 109.5
H27A C27 H27B 109.5
N6 C27 H27C 109.5
H27A C27 H27C 109.5
H27B C27 H27C 109.5
N8 C28 H28A 109.5
N8 C28 H28B 109.5
H28A C28 H28B 109.5
N8 C28 H28C 109.5
H28A C28 H28C 109.5
H28B C28 H28C 109.5
O2 S1 O1 115.2(3)
O2 S1 O3 115.5(3)
O1 S1 O3 115.2(3)
O2 S1 C29 103.3(2)
O1 S1 C29 102.4(2)
O3 S1 C29 102.4(2)
F2 C29 F3 107.8(4)
F2 C29 F1 107.6(4)
F3 C29 F1 107.3(4)
F2 C29 S1 111.9(3)
F3 C29 S1 111.0(3)
F1 C29 S1 111.0(3)
O5A S2A O4A 115.1(3)
O5A S2A O6A 115.6(3)
O4A S2A O6A 115.2(3)
O5A S2A C30A 103.4(2)
O4A S2A C30A 102.4(2)
O6A S2A C30A 102.4(2)
F5A C30A F6A 107.9(5)
F5A C30A F4A 107.5(4)
F6A C30A F4A 107.3(4)
F5A C30A S2A 112.0(4)
F6A C30A S2A 110.9(4)
F4A C30A S2A 111.0(4)
O5B S2B O4B 115.2(3)
O5B S2B O6B 115.6(3)
O4B S2B O6B 115.1(3)
O5B S2B C30B 103.4(2)
O4B S2B C30B 102.4(2)
O6B S2B C30B 102.3(2)
F5B C30B F6B 107.8(5)
F5B C30B F4B 107.5(4)
F6B C30B F4B 107.3(4)
F5B C30B S2B 112.0(4)
F6B C30B S2B 111.0(4)
F4B C30B S2B 111.0(4)

loop_
_geom_bond_atom_site_label_1
_geom_bond_atom_site_label_2
_geom_bond_distance
Ir C17 2.031(6)
Ir C26 2.072(6)
Ir N1 2.130(5)
Ir C4 2.206(6)
Ir C5 2.219(5)
Ir C3 2.222(6)
Ir C2 2.227(5)
Ir C1 2.237(6)
N1 C11 1.359(7)
N1 C15 1.371(7)
N2 N3 1.329(7)
N2 C16 1.346(7)
N2 C18 1.456(7)
N3 N4 1.336(7)
N4 C17 1.378(7)
N4 C19 1.451(7)
N5 C20 1.351(8)
N5 C24 1.352(8)
N6 N7 1.315(7)
N6 C25 1.377(7)
N6 C27 1.465(7)
N7 N8 1.341(7)
N8 C26 1.375(7)
N8 C28 1.462(8)
C1 C5 1.418(8)
C1 C2 1.456(8)
C1 C6 1.503(8)
C2 C3 1.426(8)
C2 C7 1.504(8)
C3 C4 1.453(9)
C3 C8 1.497(8)
C4 C5 1.436(8)
C4 C9 1.510(9)
C5 C10 1.479(9)
C6 H6A 0.9800
C6 H6B 0.9800
C6 H6C 0.9800
C7 H7A 0.9800
C7 H7B 0.9800
C7 H7C 0.9800
C8 H8A 0.9800
C8 H8B 0.9800
C8 H8C 0.9800
C9 H9A 0.9800
C9 H9B 0.9800
C9 H9C 0.9800
C10 H10A 0.9800
C10 H10B 0.9800
C10 H10C 0.9800
C11 C12 1.373(8)
C11 H11 0.9500
C12 C13 1.389(8)
C12 H12 0.9500
C13 C14 1.384(8)
C13 H13 0.9500
C14 C15 1.383(8)
C14 H14 0.9500
C15 C16 1.438(8)
C16 C17 1.406(8)
C18 H18A 0.9800
C18 H18B 0.9800
C18 H18C 0.9800
C19 H19A 0.9800
C19 H19B 0.9800
C19 H19C 0.9800
C20 C21 1.366(9)
C20 H20 0.9500
C21 C22 1.380(9)
C21 H21 0.9500
C22 C23 1.378(9)
C22 H22 0.9500
C23 C24 1.383(8)
C23 H23 0.9500
C24 C25 1.489(8)
C25 C26 1.384(8)
C27 H27A 0.9800
C27 H27B 0.9800
C27 H27C 0.9800
C28 H28A 0.9800
C28 H28B 0.9800
C28 H28C 0.9800
O1 S1 1.433(4)
O2 S1 1.432(4)
O3 S1 1.434(4)
S1 C29 1.828(6)
C29 F2 1.334(6)
C29 F3 1.339(6)
C29 F1 1.344(6)
O4A S2A 1.433(4)
O5A S2A 1.431(4)
O6A S2A 1.434(4)
S2A C30A 1.828(6)
C30A F5A 1.334(6)
C30A F6A 1.339(6)
C30A F4A 1.344(6)
O4B S2B 1.432(4)
O5B S2B 1.431(4)
O6B S2B 1.434(4)
S2B C30B 1.828(6)
C30B F5B 1.334(6)
C30B F6B 1.339(6)
C30B F4B 1.344(6)

loop_
_geom_torsion_atom_site_label_1
_geom_torsion_atom_site_label_2
_geom_torsion_atom_site_label_3
_geom_torsion_atom_site_label_4
_geom_torsion
C17 Ir N1 C11 -174.0(5)
C26 Ir N1 C11 96.7(4)
C4 Ir N1 C11 -59.1(7)
C5 Ir N1 C11 4.6(6)
C3 Ir N1 C11 -79.1(5)
C2 Ir N1 C11 -50.8(4)
C1 Ir N1 C11 -13.1(5)
C17 Ir N1 C15 3.9(4)
C26 Ir N1 C15 -85.4(4)
C4 Ir N1 C15 118.8(6)
C5 Ir N1 C15 -177.4(4)
C3 Ir N1 C15 98.9(4)
C2 Ir N1 C15 127.1(4)
C1 Ir N1 C15 164.9(4)
C16 N2 N3 N4 -0.3(6)
C18 N2 N3 N4 179.5(5)
N2 N3 N4 C17 -0.3(6)
N2 N3 N4 C19 -176.0(5)
C25 N6 N7 N8 0.8(6)
C27 N6 N7 N8 180.0(5)
N6 N7 N8 C26 0.1(6)
N6 N7 N8 C28 -172.6(5)
C17 Ir C1 C5 -113.5(7)
C26 Ir C1 C5 67.2(4)
N1 Ir C1 C5 159.8(3)
C4 Ir C1 C5 -37.9(3)
C3 Ir C1 C5 -81.2(4)
C2 Ir C1 C5 -118.4(5)
C17 Ir C1 C2 4.9(8)
C26 Ir C1 C2 -174.4(3)
N1 Ir C1 C2 -81.8(3)
C4 Ir C1 C2 80.5(4)
C5 Ir C1 C2 118.4(5)
C3 Ir C1 C2 37.3(3)
C17 Ir C1 C6 127.2(7)
C26 Ir C1 C6 -52.1(6)
N1 Ir C1 C6 40.5(6)
C4 Ir C1 C6 -157.2(7)
C5 Ir C1 C6 -119.3(7)
C3 Ir C1 C6 159.5(7)
C2 Ir C1 C6 122.3(7)
C5 C1 C2 C3 -1.1(6)
C6 C1 C2 C3 169.6(5)
Ir C1 C2 C3 -62.1(4)
C5 C1 C2 C7 -176.9(5)
C6 C1 C2 C7 -6.2(9)
Ir C1 C2 C7 122.1(6)
C5 C1 C2 Ir 61.0(4)
C6 C1 C2 Ir -128.3(6)
C17 Ir C2 C3 -60.8(4)
C26 Ir C2 C3 127.1(4)
N1 Ir C2 C3 -138.4(3)
C4 Ir C2 C3 38.2(3)
C5 Ir C2 C3 80.8(4)
C1 Ir C2 C3 117.3(5)
C17 Ir C2 C1 -178.1(3)
C26 Ir C2 C1 9.8(6)
N1 Ir C2 C1 104.3(3)
C4 Ir C2 C1 -79.1(4)
C5 Ir C2 C1 -36.5(3)
C3 Ir C2 C1 -117.3(5)
C17 Ir C2 C7 60.5(6)
C26 Ir C2 C7 -111.6(6)
N1 Ir C2 C7 -17.1(5)
C4 Ir C2 C7 159.5(6)
C5 Ir C2 C7 -157.9(6)
C3 Ir C2 C7 121.3(7)
C1 Ir C2 C7 -121.4(7)
C1 C2 C3 C4 0.8(6)
C7 C2 C3 C4 176.7(5)
Ir C2 C3 C4 -61.4(4)
C1 C2 C3 C8 -175.5(5)
C7 C2 C3 C8 0.3(9)
Ir C2 C3 C8 122.3(6)
C1 C2 C3 Ir 62.2(4)
C7 C2 C3 Ir -121.9(6)
C17 Ir C3 C2 132.1(3)
C26 Ir C3 C2 -120.6(5)
N1 Ir C3 C2 50.9(4)
C4 Ir C3 C2 -117.2(5)
C5 Ir C3 C2 -79.7(4)
C1 Ir C3 C2 -37.9(3)
C17 Ir C3 C4 -110.8(4)
C26 Ir C3 C4 -3.5(6)
N1 Ir C3 C4 168.0(3)
C5 Ir C3 C4 37.5(3)
C2 Ir C3 C4 117.2(5)
C1 Ir C3 C4 79.2(4)
C17 Ir C3 C8 10.5(6)
C26 Ir C3 C8 117.7(6)
N1 Ir C3 C8 -70.7(6)
C4 Ir C3 C8 121.2(7)
C5 Ir C3 C8 158.7(6)
C2 Ir C3 C8 -121.6(7)
C1 Ir C3 C8 -159.6(6)
C2 C3 C4 C5 -0.3(6)
C8 C3 C4 C5 176.1(6)
Ir C3 C4 C5 -62.5(4)
C2 C3 C4 C9 -164.4(6)
C8 C3 C4 C9 11.9(10)
Ir C3 C4 C9 133.4(6)
C2 C3 C4 Ir 62.2(4)
C8 C3 C4 Ir -121.5(6)
C17 Ir C4 C5 -162.2(3)
C26 Ir C4 C5 -64.5(4)
N1 Ir C4 C5 89.3(6)
C3 Ir C4 C5 117.4(5)
C2 Ir C4 C5 80.1(4)
C1 Ir C4 C5 37.1(3)
C17 Ir C4 C3 80.4(4)
C26 Ir C4 C3 178.1(3)
N1 Ir C4 C3 -28.1(7)
C5 Ir C4 C3 -117.4(5)
C2 Ir C4 C3 -37.3(3)
C1 Ir C4 C3 -80.3(4)
C17 Ir C4 C9 -41.9(7)
C26 Ir C4 C9 55.9(7)
N1 Ir C4 C9 -150.3(6)
C5 Ir C4 C9 120.4(8)
C3 Ir C4 C9 -122.3(8)
C2 Ir C4 C9 -159.5(7)
C1 Ir C4 C9 157.5(7)
C2 C1 C5 C4 0.9(6)
C6 C1 C5 C4 -170.1(5)
Ir C1 C5 C4 61.8(4)
C2 C1 C5 C10 173.6(6)
C6 C1 C5 C10 2.6(9)
Ir C1 C5 C10 -125.5(6)
C2 C1 C5 Ir -60.9(4)
C6 C1 C5 Ir 128.1(6)
C3 C4 C5 C1 -0.4(6)
C9 C4 C5 C1 164.0(6)
Ir C4 C5 C1 -62.8(4)
C3 C4 C5 C10 -173.2(6)
C9 C4 C5 C10 -8.8(9)
Ir C4 C5 C10 124.3(6)
C3 C4 C5 Ir 62.4(4)
C9 C4 C5 Ir -133.2(6)
C17 Ir C5 C1 148.2(4)
C26 Ir C5 C1 -119.7(4)
N1 Ir C5 C1 -29.4(5)
C4 Ir C5 C1 117.3(5)
C3 Ir C5 C1 79.4(4)
C2 Ir C5 C1 37.4(3)
C17 Ir C5 C4 30.9(6)
C26 Ir C5 C4 123.0(4)
N1 Ir C5 C4 -146.7(3)
C3 Ir C5 C4 -37.9(3)
C2 Ir C5 C4 -79.9(4)
C1 Ir C5 C4 -117.3(5)
C17 Ir C5 C10 -88.9(7)
C26 Ir C5 C10 3.2(6)
N1 Ir C5 C10 93.5(6)
C4 Ir C5 C10 -119.8(7)
C3 Ir C5 C10 -157.7(7)
C2 Ir C5 C10 160.3(7)
C1 Ir C5 C10 122.9(7)
C15 N1 C11 C12 -0.4(8)
Ir N1 C11 C12 177.6(4)
N1 C11 C12 C13 1.5(9)
C11 C12 C13 C14 -1.3(8)
C12 C13 C14 C15 0.0(8)
C11 N1 C15 C14 -1.0(8)
Ir N1 C15 C14 -179.0(4)
C11 N1 C15 C16 175.8(5)
Ir N1 C15 C16 -2.2(6)
C13 C14 C15 N1 1.1(8)
C13 C14 C15 C16 -175.0(5)
N3 N2 C16 C17 0.7(6)
C18 N2 C16 C17 -179.0(6)
N3 N2 C16 C15 175.6(6)
C18 N2 C16 C15 -4.1(10)
N1 C15 C16 N2 -176.4(6)
C14 C15 C16 N2 0.1(10)
N1 C15 C16 C17 -1.9(7)
C14 C15 C16 C17 174.5(6)
N3 N4 C17 C16 0.8(6)
C19 N4 C17 C16 175.7(5)
N3 N4 C17 Ir 177.9(5)
C19 N4 C17 Ir -7.2(10)
N2 C16 C17 N4 -0.9(6)
C15 C16 C17 N4 -176.6(5)
N2 C16 C17 Ir -179.0(4)
C15 C16 C17 Ir 5.3(7)
C26 Ir C17 N4 -93.2(7)
N1 Ir C17 N4 178.4(7)
C4 Ir C17 N4 19.8(7)
C5 Ir C17 N4 0.1(9)
C3 Ir C17 N4 58.3(7)
C2 Ir C17 N4 91.0(7)
C1 Ir C17 N4 87.4(9)
C26 Ir C17 C16 83.7(4)
N1 Ir C17 C16 -4.7(4)
C4 Ir C17 C16 -163.2(4)
C5 Ir C17 C16 177.0(4)
C3 Ir C17 C16 -124.7(4)
C2 Ir C17 C16 -92.1(4)
C1 Ir C17 C16 -95.7(7)
C24 N5 C20 C21 -1.1(9)
N5 C20 C21 C22 1.4(10)
C20 C21 C22 C23 0.0(10)
C21 C22 C23 C24 -1.5(9)
C20 N5 C24 C23 -0.6(9)
C20 N5 C24 C25 -178.9(5)
C22 C23 C24 N5 1.9(9)
C22 C23 C24 C25 -179.8(6)
N7 N6 C25 C26 -1.4(7)
C27 N6 C25 C26 179.5(5)
N7 N6 C25 C24 174.4(5)
C27 N6 C25 C24 -4.7(9)
N5 C24 C25 N6 106.7(6)
C23 C24 C25 N6 -71.8(7)
N5 C24 C25 C26 -78.9(9)
C23 C24 C25 C26 102.6(8)
N7 N8 C26 C25 -1.0(7)
C28 N8 C26 C25 170.6(6)
N7 N8 C26 Ir 174.8(4)
C28 N8 C26 Ir -13.7(9)
N6 C25 C26 N8 1.3(6)
C24 C25 C26 N8 -173.5(6)
N6 C25 C26 Ir -173.8(4)
C24 C25 C26 Ir 11.4(11)
C17 Ir C26 N8 71.9(5)
N1 Ir C26 N8 148.8(5)
C4 Ir C26 N8 -40.7(5)
C5 Ir C26 N8 -74.4(5)
C3 Ir C26 N8 -38.4(7)
C2 Ir C26 N8 -114.7(5)
C1 Ir C26 N8 -108.3(5)
C17 Ir C26 C25 -113.9(6)
N1 Ir C26 C25 -37.0(6)
C4 Ir C26 C25 133.5(6)
C5 Ir C26 C25 99.8(6)
C3 Ir C26 C25 135.8(6)
C2 Ir C26 C25 59.5(8)
C1 Ir C26 C25 65.9(6)
O2 S1 C29 F2 -179.5(4)
O1 S1 C29 F2 60.5(4)
O3 S1 C29 F2 -59.1(4)
O2 S1 C29 F3 60.0(4)
O1 S1 C29 F3 -60.0(4)
O3 S1 C29 F3 -179.7(4)
O2 S1 C29 F1 -59.3(4)
O1 S1 C29 F1 -179.3(4)
O3 S1 C29 F1 61.0(4)
O5A S2A C30A F5A -77.3(9)
O4A S2A C30A F5A 42.6(9)
O6A S2A C30A F5A 162.2(9)
O5A S2A C30A F6A 43.3(8)
O4A S2A C30A F6A 163.3(8)
O6A S2A C30A F6A -77.1(8)
O5A S2A C30A F4A 162.5(8)
O4A S2A C30A F4A -77.6(8)
O6A S2A C30A F4A 42.0(9)
O5B S2B C30B F5B -49.0(10)
O4B S2B C30B F5B -169.0(10)
O6B S2B C30B F5B 71.5(10)
O5B S2B C30B F6B -169.5(10)
O4B S2B C30B F6B 70.4(10)
O6B S2B C30B F6B -49.1(10)
O5B S2B C30B F4B 71.2(10)
O4B S2B C30B F4B -48.8(10)
O6B S2B C30B F4B -168.4(10)
